data_7043292
loop_
_publ_author_name
'Salvarese, Nicola'
'Refosco, Fiorenzo'
'Seraglia, Roberta'
'Roverso, Marco'
'Dolmella, Alessandro'
'Bolzati, Cristina'

_publ_section_title
;
 Synthesis and Characterization of Rhenium(III) Complexes with
 (Ph2PCH2CH2)2NR Diphosphinoamine Ligands
;
_journal_name_full 'Dalton Trans.'
_journal_paper_doi 10.1039/C7DT01032J
_journal_year 2017
_chemical_formula_moiety 'C30 H33 Br3 N P2 Re'
_chemical_formula_sum 'C30 H33 Br3 N P2 Re'
_chemical_formula_weight 895.44
_chemical_name_systematic
;
 ? 
;
_space_group_crystal_system monoclinic
_space_group_IT_number 14
_space_group_name_Hall '-P 2yn'
_space_group_name_H-M_alt 'P 1 21/n 1'
_symmetry_space_group_name_Hall '-P 2yn'
_symmetry_space_group_name_H-M 'P 1 21/n 1'
_atom_sites_solution_hydrogens geom
_atom_sites_solution_primary direct
_atom_sites_solution_secondary difmap
_audit_creation_date 2012-04-17
_audit_creation_method
;
  Olex2 1.1
  (compiled 2011.11.01 svn.r2039, GUI svn.r3906)
;
_audit_update_record
;
2017-05-29 deposited with the CCDC.
2017-06-12 downloaded from the CCDC.
;
_cell_angle_alpha 90.00
_cell_angle_beta 111.117(3)
_cell_angle_gamma 90.00
_cell_formula_units_Z 4
_cell_length_a 12.4502(3)
_cell_length_b 19.2607(4)
_cell_length_c 13.4211(3)
_cell_measurement_reflns_used 20498
_cell_measurement_temperature 299.8(4)
_cell_measurement_theta_max 26.4544
_cell_measurement_theta_min 2.0435
_cell_volume 3002.25(13)
_computing_cell_refinement
;
CrysAlisPro, Agilent Technologies,
Version 1.171.35.19 (release 27-10-2011 CrysAlis171 .NET)
(compiled Oct 27 2011,15:02:11)
;
_computing_data_collection
;
CrysAlisPro, Agilent Technologies,
Version 1.171.35.19 (release 27-10-2011 CrysAlis171 .NET)
(compiled Oct 27 2011,15:02:11)
;
_computing_data_reduction
;
CrysAlisPro, Agilent Technologies,
Version 1.171.35.19 (release 27-10-2011 CrysAlis171 .NET)
(compiled Oct 27 2011,15:02:11)
;
_computing_molecular_graphics 'SHELXTL NT vers.5.10 (Sheldrick, 1999)'
_computing_publication_material
;
O. V. Dolomanov, L. J. Bourhis, R. J. Gildea, J. A. K. Howard and H. Puschmann,
OLEX2: a complete structure solution, refinement and analysis program.
J. Appl. Cryst. (2009). 42, 339-341.
;
_computing_structure_refinement
;
SHELXL, G.M. Sheldrick, Acta Cryst.
2008). A64, 112-122
;
_computing_structure_solution
;
SHELXS, G.M. Sheldrick, Acta Cryst.
(2008). A64, 112-122
;
_diffrn_ambient_temperature 299.8(4)
_diffrn_detector_area_resol_mean 16.1274
_diffrn_measured_fraction_theta_full 0.985
_diffrn_measured_fraction_theta_max 0.897
_diffrn_measurement_details
;
#__ type_ start__ end____ width___ exp.time_
  1 omega   60.00   91.00   0.2500   20.0000
omega____ theta____ kappa____ phi______ frames
    -       15.0165  179.0000   90.0000 124

#__ type_ start__ end____ width___ exp.time_
  2 omega  -57.00   23.00   0.2500   20.0000
omega____ theta____ kappa____ phi______ frames
    -       15.0165  -38.0000  120.0000 320

#__ type_ start__ end____ width___ exp.time_
  3 omega  -56.00   35.00   0.2500   20.0000
omega____ theta____ kappa____ phi______ frames
    -       15.0165  -38.0000    0.0000 364

#__ type_ start__ end____ width___ exp.time_
  4 omega  -48.00   51.00   0.2500   20.0000
omega____ theta____ kappa____ phi______ frames
    -      -14.9384   77.0000  -90.0000 396

#__ type_ start__ end____ width___ exp.time_
  5 omega  -18.00   85.00   0.2500   20.0000
omega____ theta____ kappa____ phi______ frames
    -       15.0165   77.0000  150.0000 412

#__ type_ start__ end____ width___ exp.time_
  6 omega   -4.00   88.00   0.2500   20.0000
omega____ theta____ kappa____ phi______ frames
    -       15.0165   38.0000   60.0000 368

#__ type_ start__ end____ width___ exp.time_
  7 omega  -23.00   48.00   0.2500   20.0000
omega____ theta____ kappa____ phi______ frames
    -       15.0165  -77.0000   90.0000 284

#__ type_ start__ end____ width___ exp.time_
  8 omega   -9.00   79.00   0.2500   20.0000
omega____ theta____ kappa____ phi______ frames
    -       15.0165   77.0000  -90.0000 352

#__ type_ start__ end____ width___ exp.time_
  9 omega   10.00   80.00   0.2500   20.0000
omega____ theta____ kappa____ phi______ frames
    -       15.0165 -133.0000  -89.0000 280
;
_diffrn_measurement_device_type 'Xcalibur, Eos, Gemini'
_diffrn_measurement_method '\w scans'
_diffrn_orient_matrix_UB_11 -0.0526762000
_diffrn_orient_matrix_UB_12 -0.0172753000
_diffrn_orient_matrix_UB_13 -0.0276429000
_diffrn_orient_matrix_UB_21 -0.0069590000
_diffrn_orient_matrix_UB_22 0.0200681000
_diffrn_orient_matrix_UB_23 -0.0462177000
_diffrn_orient_matrix_UB_31 0.0301305000
_diffrn_orient_matrix_UB_32 -0.0255813000
_diffrn_orient_matrix_UB_33 -0.0176092000
_diffrn_radiation_monochromator graphite
_diffrn_radiation_type 'Mo K\a'
_diffrn_radiation_wavelength 0.7107
_diffrn_reflns_av_R_equivalents 0.0315
_diffrn_reflns_av_unetI/netI 0.0195
_diffrn_reflns_limit_h_max 15
_diffrn_reflns_limit_h_min -14
_diffrn_reflns_limit_k_max 24
_diffrn_reflns_limit_k_min -23
_diffrn_reflns_limit_l_max 16
_diffrn_reflns_limit_l_min -16
_diffrn_reflns_number 33079
_diffrn_reflns_theta_full 25.00
_diffrn_reflns_theta_max 26.51
_diffrn_reflns_theta_min 2.05
_diffrn_source 'Enhance (Mo) X-ray Source'
_diffrn_standards_decay_% 0.0(1)
_diffrn_standards_interval_count 50
_diffrn_standards_number 2
_exptl_absorpt_coefficient_mu 8.168
_exptl_absorpt_correction_T_max 1.00000
_exptl_absorpt_correction_T_min 0.35532
_exptl_absorpt_correction_type multi-scan
_exptl_absorpt_process_details
;
CrysAlisPro, Agilent Technologies,
Version 1.171.35.19 (release 27-10-2011 CrysAlis171 .NET)
(compiled Oct 27 2011,15:02:11)
Empirical absorption correction using spherical harmonics,
 implemented in SCALE3 ABSPACK scaling algorithm.
;
_exptl_crystal_colour red
_exptl_crystal_colour_primary red
_exptl_crystal_density_diffrn 1.981
_exptl_crystal_density_method 'not measured'
_exptl_crystal_description prism
_exptl_crystal_F_000 1720
_exptl_crystal_size_max 0.27
_exptl_crystal_size_mid 0.22
_exptl_crystal_size_min 0.18
_refine_diff_density_max 0.663
_refine_diff_density_min -0.682
_refine_diff_density_rms 0.080
_refine_ls_extinction_method none
_refine_ls_goodness_of_fit_ref 1.035
_refine_ls_hydrogen_treatment constr
_refine_ls_matrix_type full
_refine_ls_number_parameters 335
_refine_ls_number_reflns 5597
_refine_ls_number_restraints 0
_refine_ls_restrained_S_all 1.035
_refine_ls_R_factor_all 0.0251
_refine_ls_R_factor_gt 0.0208
_refine_ls_shift/su_max 0.017
_refine_ls_shift/su_mean 0.001
_refine_ls_structure_factor_coef Fsqd
_refine_ls_weighting_details 'calc w=1/[\s^2^(Fo^2^)+(0.0235P)^2^+2.0036P] where P=(Fo^2^+2Fc^2^)/3'
_refine_ls_weighting_scheme calc
_refine_ls_wR_factor_gt 0.0456
_refine_ls_wR_factor_ref 0.0469
_reflns_number_gt 5036
_reflns_number_total 5597
_reflns_threshold_expression >2sigma(I)
_cod_data_source_file c7dt01032j2.cif
_cod_data_source_block 3
_cod_original_cell_volume 3002.25(12)
_cod_database_code 7043292

loop_
_space_group_symop_id
_space_group_symop_operation_xyz
1 'x, y, z'
2 '-x+1/2, y+1/2, -z+1/2'
3 '-x, -y, -z'
4 'x-1/2, -y-1/2, z-1/2'

loop_
_atom_site_label
_atom_site_type_symbol
_atom_site_fract_x
_atom_site_fract_y
_atom_site_fract_z
_atom_site_U_iso_or_equiv
_atom_site_adp_type
_atom_site_occupancy
_atom_site_symmetry_multiplicity
_atom_site_calc_flag
_atom_site_refinement_flags
Re Re 0.806955(10) 0.333330(6) 0.183102(9) 0.02562(5) Uani 1 1 d .
Br1 Br 0.86967(3) 0.206525(16) 0.22386(3) 0.04000(9) Uani 1 1 d .
Br2 Br 0.81886(3) 0.338008(16) 0.37810(3) 0.03730(8) Uani 1 1 d .
Br3 Br 1.00478(3) 0.378285(18) 0.22251(3) 0.04022(9) Uani 1 1 d .
P1 P 0.73554(6) 0.45022(4) 0.16976(6) 0.02763(17) Uani 1 1 d .
P2 P 0.77912(7) 0.29936(4) 0.00229(6) 0.02953(17) Uani 1 1 d .
N1 N 0.6162(2) 0.30703(13) 0.13023(19) 0.0293(5) Uani 1 1 d .
C1 C 0.5801(3) 0.43584(16) 0.1157(3) 0.0343(7) Uani 1 1 d .
H1A H 0.5414 0.4731 0.1380 0.041 Uiso 1 1 calc R
H1B H 0.5528 0.4356 0.0383 0.041 Uiso 1 1 calc R
C2 C 0.5523(3) 0.36697(16) 0.1555(3) 0.0337(7) Uani 1 1 d .
H2A H 0.5719 0.3696 0.2322 0.040 Uiso 1 1 calc R
H2B H 0.4701 0.3585 0.1231 0.040 Uiso 1 1 calc R
C3 C 0.6421(3) 0.25405(17) -0.0308(3) 0.0353(7) Uani 1 1 d .
H3A H 0.6062 0.2494 -0.1077 0.042 Uiso 1 1 calc R
H3B H 0.6553 0.2078 -0.0001 0.042 Uiso 1 1 calc R
C4 C 0.5630(2) 0.29362(17) 0.0119(2) 0.0331(7) Uani 1 1 d .
H4A H 0.5431 0.3377 -0.0253 0.040 Uiso 1 1 calc R
H4B H 0.4924 0.2674 -0.0029 0.040 Uiso 1 1 calc R
C5 C 0.5974(3) 0.24308(17) 0.1884(3) 0.0381(8) Uani 1 1 d .
H5A H 0.6279 0.2032 0.1632 0.046 Uiso 1 1 calc R
H5B H 0.6424 0.2485 0.2638 0.046 Uiso 1 1 calc R
C6 C 0.4739(3) 0.2268(2) 0.1770(3) 0.0528(10) Uani 1 1 d .
H6A H 0.4453 0.2628 0.2101 0.079 Uiso 1 1 calc R
H6B H 0.4717 0.1832 0.2110 0.079 Uiso 1 1 calc R
H6C H 0.4268 0.2239 0.1026 0.079 Uiso 1 1 calc R
C7 C 0.7629(3) 0.49667(15) 0.2955(2) 0.0352(7) Uani 1 1 d .
C8 C 0.6806(3) 0.50506(18) 0.3409(3) 0.0481(9) Uani 1 1 d .
H8 H 0.6069 0.4876 0.3061 0.058 Uiso 1 1 calc R
C9 C 0.7058(4) 0.5390(2) 0.4373(3) 0.0605(11) Uani 1 1 d .
H9 H 0.6493 0.5443 0.4669 0.073 Uiso 1 1 calc R
C10 C 0.8119(5) 0.5643(2) 0.4882(3) 0.0625(12) Uani 1 1 d .
H10 H 0.8289 0.5863 0.5538 0.075 Uiso 1 1 calc R
C11 C 0.8962(4) 0.55835(19) 0.4447(3) 0.0641(13) Uani 1 1 d .
H11 H 0.9690 0.5771 0.4797 0.077 Uiso 1 1 calc R
C12 C 0.8711(3) 0.52387(18) 0.3474(3) 0.0482(9) Uani 1 1 d .
H12 H 0.9276 0.5192 0.3176 0.058 Uiso 1 1 calc R
C13 C 0.7618(3) 0.52048(15) 0.0902(2) 0.0307(7) Uani 1 1 d .
C14 C 0.7228(3) 0.58669(17) 0.0981(3) 0.0406(8) Uani 1 1 d .
H14 H 0.6821 0.5948 0.1430 0.049 Uiso 1 1 calc R
C15 C 0.7437(3) 0.64073(18) 0.0404(3) 0.0476(9) Uani 1 1 d .
H15 H 0.7176 0.6852 0.0467 0.057 Uiso 1 1 calc R
C16 C 0.8030(3) 0.62889(19) -0.0265(3) 0.0519(10) Uani 1 1 d .
H16 H 0.8158 0.6652 -0.0665 0.062 Uiso 1 1 calc R
C17 C 0.8433(4) 0.5640(2) -0.0347(3) 0.0577(11) Uani 1 1 d .
H17 H 0.8833 0.5563 -0.0803 0.069 Uiso 1 1 calc R
C18 C 0.8245(3) 0.50945(17) 0.0252(3) 0.0441(8) Uani 1 1 d .
H18 H 0.8541 0.4656 0.0214 0.053 Uiso 1 1 calc R
C19 C 0.8747(3) 0.23476(16) -0.0231(3) 0.0390(8) Uani 1 1 d .
C20 C 0.9900(3) 0.23061(19) 0.0398(3) 0.0490(9) Uani 1 1 d .
H20 H 1.0201 0.2598 0.0984 0.059 Uiso 1 1 calc R
C21 C 1.0615(4) 0.1833(2) 0.0163(4) 0.0660(12) Uani 1 1 d .
H21 H 1.1394 0.1813 0.0581 0.079 Uiso 1 1 calc R
C22 C 1.0161(5) 0.1394(2) -0.0694(4) 0.0698(13) Uani 1 1 d .
H22 H 1.0637 0.1073 -0.0848 0.084 Uiso 1 1 calc R
C23 C 0.9023(5) 0.1424(2) -0.1321(4) 0.0644(12) Uani 1 1 d .
H23 H 0.8728 0.1120 -0.1893 0.077 Uiso 1 1 calc R
C24 C 0.8300(4) 0.19077(19) -0.1106(3) 0.0500(9) Uani 1 1 d .
H24 H 0.7528 0.1936 -0.1543 0.060 Uiso 1 1 calc R
C25 C 0.7638(3) 0.35865(16) -0.1086(3) 0.0353(7) Uani 1 1 d .
C26 C 0.6583(3) 0.3844(2) -0.1753(3) 0.0510(9) Uani 1 1 d .
H26 H 0.5912 0.3710 -0.1653 0.061 Uiso 1 1 calc R
C27 C 0.6529(4) 0.4301(2) -0.2566(3) 0.0712(13) Uani 1 1 d .
H27 H 0.5819 0.4471 -0.3012 0.085 Uiso 1 1 calc R
C28 C 0.7507(5) 0.4504(2) -0.2718(3) 0.0708(13) Uani 1 1 d .
H28 H 0.7462 0.4814 -0.3263 0.085 Uiso 1 1 calc R
C29 C 0.8560(4) 0.4252(2) -0.2070(3) 0.0622(11) Uani 1 1 d .
H29 H 0.9227 0.4392 -0.2174 0.075 Uiso 1 1 calc R
C30 C 0.8623(3) 0.37908(18) -0.1265(3) 0.0460(9) Uani 1 1 d .
H30 H 0.9335 0.3614 -0.0835 0.055 Uiso 1 1 calc R

loop_
_atom_site_aniso_label
_atom_site_aniso_U_11
_atom_site_aniso_U_22
_atom_site_aniso_U_33
_atom_site_aniso_U_23
_atom_site_aniso_U_13
_atom_site_aniso_U_12
Re 0.02627(7) 0.02320(7) 0.02600(7) 0.00044(5) 0.00772(5) -0.00096(5)
Br1 0.04629(19) 0.02869(17) 0.0438(2) 0.00492(14) 0.01479(16) 0.00447(14)
Br2 0.04645(19) 0.03466(18) 0.02853(17) 0.00247(13) 0.01078(15) 0.00045(14)
Br3 0.02943(16) 0.04303(19) 0.0459(2) -0.00001(15) 0.01081(14) -0.00589(14)
P1 0.0305(4) 0.0241(4) 0.0282(4) -0.0006(3) 0.0105(3) -0.0007(3)
P2 0.0324(4) 0.0270(4) 0.0303(4) -0.0024(3) 0.0128(3) -0.0011(3)
N1 0.0295(13) 0.0301(13) 0.0287(14) -0.0028(11) 0.0110(11) -0.0063(11)
C1 0.0334(16) 0.0324(17) 0.0361(18) -0.0017(14) 0.0114(14) 0.0036(13)
C2 0.0271(15) 0.0386(18) 0.0370(18) -0.0047(15) 0.0134(14) -0.0035(14)
C3 0.0400(17) 0.0321(17) 0.0346(18) -0.0051(14) 0.0143(15) -0.0061(14)
C4 0.0291(15) 0.0391(18) 0.0287(17) -0.0059(14) 0.0076(13) -0.0075(14)
C5 0.0428(18) 0.0334(17) 0.0387(19) 0.0055(15) 0.0154(15) -0.0078(15)
C6 0.054(2) 0.051(2) 0.061(2) 0.0000(19) 0.0309(19) -0.0192(18)
C7 0.0494(19) 0.0221(15) 0.0307(17) 0.0014(13) 0.0105(15) 0.0002(14)
C8 0.070(2) 0.038(2) 0.043(2) -0.0034(16) 0.0276(19) -0.0026(18)
C9 0.101(3) 0.045(2) 0.045(2) -0.0047(19) 0.037(2) 0.005(2)
C10 0.106(4) 0.037(2) 0.036(2) -0.0035(17) 0.014(2) 0.010(2)
C11 0.073(3) 0.037(2) 0.051(3) -0.0045(19) -0.015(2) 0.001(2)
C12 0.049(2) 0.038(2) 0.046(2) -0.0054(16) 0.0031(17) -0.0013(16)
C13 0.0335(16) 0.0266(15) 0.0309(17) -0.0009(13) 0.0103(13) -0.0019(13)
C14 0.0422(18) 0.0348(18) 0.046(2) 0.0049(16) 0.0175(16) 0.0059(15)
C15 0.049(2) 0.0297(18) 0.058(2) 0.0061(17) 0.0116(18) 0.0027(16)
C16 0.061(2) 0.036(2) 0.058(2) 0.0114(18) 0.020(2) -0.0130(18)
C17 0.075(3) 0.053(2) 0.062(3) 0.002(2) 0.045(2) -0.015(2)
C18 0.057(2) 0.0304(18) 0.051(2) -0.0026(16) 0.0276(18) -0.0038(16)
C19 0.051(2) 0.0298(17) 0.046(2) 0.0017(15) 0.0290(17) 0.0022(15)
C20 0.052(2) 0.045(2) 0.057(2) -0.0005(18) 0.0275(19) 0.0094(17)
C21 0.065(3) 0.070(3) 0.075(3) 0.013(3) 0.040(2) 0.027(2)
C22 0.101(4) 0.052(3) 0.084(3) 0.010(2) 0.067(3) 0.028(3)
C23 0.106(4) 0.043(2) 0.067(3) -0.011(2) 0.058(3) 0.000(2)
C24 0.069(3) 0.042(2) 0.050(2) -0.0072(18) 0.035(2) -0.0060(18)
C25 0.0427(18) 0.0317(16) 0.0326(18) -0.0022(14) 0.0149(15) -0.0020(15)
C26 0.050(2) 0.054(2) 0.048(2) 0.0093(18) 0.0157(18) -0.0012(18)
C27 0.078(3) 0.073(3) 0.055(3) 0.026(2) 0.015(2) 0.012(2)
C28 0.109(4) 0.059(3) 0.055(3) 0.020(2) 0.041(3) 0.005(3)
C29 0.090(3) 0.047(2) 0.072(3) 0.007(2) 0.056(3) -0.003(2)
C30 0.051(2) 0.040(2) 0.055(2) 0.0033(17) 0.0284(18) 0.0030(16)

loop_
_atom_type_symbol
_atom_type_description
_atom_type_scat_dispersion_real
_atom_type_scat_dispersion_imag
_atom_type_scat_source
C C 0.0033 0.0016 'International Tables Vol C Tables 4.2.6.8 and 6.1.1.4'
H H 0.0000 0.0000 'International Tables Vol C Tables 4.2.6.8 and 6.1.1.4'
N N 0.0061 0.0033 'International Tables Vol C Tables 4.2.6.8 and 6.1.1.4'
P P 0.1023 0.0942 'International Tables Vol C Tables 4.2.6.8 and 6.1.1.4'
Br Br -0.2901 2.4595 'International Tables Vol C Tables 4.2.6.8 and 6.1.1.4'
Re Re -1.0185 7.2310 'International Tables Vol C Tables 4.2.6.8 and 6.1.1.4'

loop_
_geom_angle_atom_site_label_1
_geom_angle_atom_site_label_2
_geom_angle_atom_site_label_3
_geom_angle
Br1 Re Br2 85.103(11)
Br3 Re Br1 94.841(12)
Br3 Re Br2 94.708(12)
P1 Re Br1 170.00(2)
P1 Re Br2 85.82(2)
P1 Re Br3 90.07(2)
P1 Re P2 105.28(3)
P2 Re Br1 83.03(2)
P2 Re Br2 165.46(2)
P2 Re Br3 94.64(2)
N1 Re Br1 93.31(6)
N1 Re Br2 89.78(6)
N1 Re Br3 170.99(6)
N1 Re P1 82.47(7)
N1 Re P2 82.56(6)
C1 P1 Re 101.43(10)
C1 P1 C7 104.97(15)
C7 P1 Re 116.64(10)
C13 P1 Re 126.79(10)
C13 P1 C1 105.53(14)
C13 P1 C7 99.44(14)
C3 P2 Re 99.06(10)
C3 P2 C19 104.02(15)
C3 P2 C25 106.65(15)
C19 P2 Re 120.13(12)
C25 P2 Re 125.69(10)
C25 P2 C19 99.00(15)
C2 N1 Re 109.59(17)
C2 N1 C5 108.2(2)
C4 N1 Re 112.34(17)
C4 N1 C2 107.5(2)
C4 N1 C5 108.1(2)
C5 N1 Re 110.90(18)
P1 C1 H1A 109.7
P1 C1 H1B 109.7
H1A C1 H1B 108.2
C2 C1 P1 109.7(2)
C2 C1 H1A 109.7
C2 C1 H1B 109.7
N1 C2 C1 112.6(2)
N1 C2 H2A 109.1
N1 C2 H2B 109.1
C1 C2 H2A 109.1
C1 C2 H2B 109.1
H2A C2 H2B 107.8
P2 C3 H3A 109.6
P2 C3 H3B 109.6
H3A C3 H3B 108.1
C4 C3 P2 110.3(2)
C4 C3 H3A 109.6
C4 C3 H3B 109.6
N1 C4 C3 112.7(2)
N1 C4 H4A 109.0
N1 C4 H4B 109.0
C3 C4 H4A 109.0
C3 C4 H4B 109.0
H4A C4 H4B 107.8
N1 C5 H5A 108.1
N1 C5 H5B 108.1
H5A C5 H5B 107.3
C6 C5 N1 116.9(3)
C6 C5 H5A 108.1
C6 C5 H5B 108.1
C5 C6 H6A 109.5
C5 C6 H6B 109.5
C5 C6 H6C 109.5
H6A C6 H6B 109.5
H6A C6 H6C 109.5
H6B C6 H6C 109.5
C8 C7 P1 123.0(3)
C8 C7 C12 118.6(3)
C12 C7 P1 118.4(3)
C7 C8 H8 119.5
C7 C8 C9 121.1(4)
C9 C8 H8 119.5
C8 C9 H9 120.1
C10 C9 C8 119.8(4)
C10 C9 H9 120.1
C9 C10 H10 119.5
C9 C10 C11 121.0(4)
C11 C10 H10 119.5
C10 C11 H11 120.4
C10 C11 C12 119.2(4)
C12 C11 H11 120.4
C7 C12 C11 120.1(4)
C7 C12 H12 119.9
C11 C12 H12 119.9
C14 C13 P1 119.8(2)
C18 C13 P1 121.1(2)
C18 C13 C14 119.0(3)
C13 C14 H14 119.6
C15 C14 C13 120.8(3)
C15 C14 H14 119.6
C14 C15 H15 120.1
C16 C15 C14 119.9(3)
C16 C15 H15 120.1
C15 C16 H16 119.8
C17 C16 C15 120.3(3)
C17 C16 H16 119.8
C16 C17 H17 120.0
C16 C17 C18 120.1(4)
C18 C17 H17 120.0
C13 C18 C17 119.9(3)
C13 C18 H18 120.0
C17 C18 H18 120.0
C20 C19 P2 121.8(3)
C20 C19 C24 119.4(3)
C24 C19 P2 118.7(3)
C19 C20 H20 119.7
C19 C20 C21 120.7(4)
C21 C20 H20 119.7
C20 C21 H21 120.3
C22 C21 C20 119.4(4)
C22 C21 H21 120.3
C21 C22 H22 119.5
C23 C22 C21 120.9(4)
C23 C22 H22 119.5
C22 C23 H23 119.9
C22 C23 C24 120.2(4)
C24 C23 H23 119.9
C19 C24 C23 119.3(4)
C19 C24 H24 120.3
C23 C24 H24 120.3
C26 C25 P2 123.0(3)
C26 C25 C30 118.5(3)
C30 C25 P2 118.5(3)
C25 C26 H26 119.9
C27 C26 C25 120.1(4)
C27 C26 H26 119.9
C26 C27 H27 119.7
C28 C27 C26 120.5(4)
C28 C27 H27 119.7
C27 C28 H28 119.9
C27 C28 C29 120.3(4)
C29 C28 H28 119.9
C28 C29 H29 120.1
C28 C29 C30 119.7(4)
C30 C29 H29 120.1
C25 C30 H30 119.6
C29 C30 C25 120.9(4)
C29 C30 H30 119.6

loop_
_geom_bond_atom_site_label_1
_geom_bond_atom_site_label_2
_geom_bond_distance
Re Br1 2.5625(3)
Re Br2 2.5690(3)
Re Br3 2.4814(3)
Re P1 2.4035(8)
Re P2 2.4148(8)
Re N1 2.277(2)
P1 C1 1.827(3)
P1 C7 1.830(3)
P1 C13 1.825(3)
P2 C3 1.823(3)
P2 C19 1.836(3)
P2 C25 1.831(3)
N1 C2 1.509(4)
N1 C4 1.507(4)
N1 C5 1.521(4)
C1 H1A 0.9700
C1 H1B 0.9700
C1 C2 1.516(4)
C2 H2A 0.9700
C2 H2B 0.9700
C3 H3A 0.9700
C3 H3B 0.9700
C3 C4 1.512(4)
C4 H4A 0.9700
C4 H4B 0.9700
C5 H5A 0.9700
C5 H5B 0.9700
C5 C6 1.521(4)
C6 H6A 0.9600
C6 H6B 0.9600
C6 H6C 0.9600
C7 C8 1.377(5)
C7 C12 1.378(5)
C8 H8 0.9300
C8 C9 1.382(5)
C9 H9 0.9300
C9 C10 1.342(6)
C10 H10 0.9300
C10 C11 1.377(6)
C11 H11 0.9300
C11 C12 1.396(5)
C12 H12 0.9300
C13 C14 1.382(4)
C13 C18 1.380(4)
C14 H14 0.9300
C14 C15 1.377(5)
C15 H15 0.9300
C15 C16 1.372(5)
C16 H16 0.9300
C16 C17 1.365(5)
C17 H17 0.9300
C17 C18 1.394(5)
C18 H18 0.9300
C19 C20 1.381(5)
C19 C24 1.391(5)
C20 H20 0.9300
C20 C21 1.386(5)
C21 H21 0.9300
C21 C22 1.374(6)
C22 H22 0.9300
C22 C23 1.363(6)
C23 H23 0.9300
C23 C24 1.397(6)
C24 H24 0.9300
C25 C26 1.387(5)
C25 C30 1.388(5)
C26 H26 0.9300
C26 C27 1.384(5)
C27 H27 0.9300
C27 C28 1.363(6)
C28 H28 0.9300
C28 C29 1.374(6)
C29 H29 0.9300
C29 C30 1.379(5)
C30 H30 0.9300
